data_4341421
loop_
_publ_author_name
'Xu, Zhong-Xuan'
'Tan, Yan-Xi'
'Fu, Hong-Ru'
'Liu, Juan'
'Zhang, Jian'

_publ_section_title
;
 Homochiral Metal--Organic Frameworks with Enantiopure Proline Units for
 the Catalytic Synthesis of \b-Lactams
;
_journal_name_full 'Inorganic Chemistry'
_journal_page_first 141031102220000
_journal_paper_doi 10.1021/ic501849g
_journal_year 2014
_chemical_absolute_configuration s
_chemical_formula_sum 'C35 H35 Cu4 N2.5 O22.5'
_chemical_formula_weight 1104.8
_chemical_name_systematic
; 
 ? 
;
_space_group_IT_number 92
_symmetry_cell_setting tetragonal
_symmetry_space_group_name_Hall 'P 4abw 2nw'
_symmetry_space_group_name_H-M 'P 41 21 2'
_atom_sites_solution_hydrogens geom
_atom_sites_solution_primary direct
_atom_sites_solution_secondary difmap
_audit_creation_method SHELXL-97
_cell_angle_alpha 90.00
_cell_angle_beta 90.00
_cell_angle_gamma 90.00
_cell_formula_units_Z 8
_cell_length_a 12.47360(10)
_cell_length_b 12.47360(10)
_cell_length_c 70.2884(8)
_cell_measurement_reflns_used 11825
_cell_measurement_temperature 293(2)
_cell_measurement_theta_max 74.4432
_cell_measurement_theta_min 3.1411
_cell_volume 10936.22(18)
_computing_structure_refinement 'SHELXL-97 (Sheldrick, 1997)'
_computing_structure_solution 'SHELXS-97 (Sheldrick, 1990)'
_diffrn_ambient_temperature 293(2)
_diffrn_detector_area_resol_mean none
_diffrn_measured_fraction_theta_full 0.982
_diffrn_measured_fraction_theta_max 0.982
_diffrn_measurement_device_type none
_diffrn_measurement_method none
_diffrn_radiation_monochromator graphite
_diffrn_radiation_source 'fine-focus sealed tube'
_diffrn_radiation_type CuK\a
_diffrn_radiation_wavelength 1.54178
_diffrn_reflns_av_R_equivalents 0.0422
_diffrn_reflns_av_sigmaI/netI 0.0474
_diffrn_reflns_limit_h_max 10
_diffrn_reflns_limit_h_min -14
_diffrn_reflns_limit_k_max 15
_diffrn_reflns_limit_k_min -12
_diffrn_reflns_limit_l_max 86
_diffrn_reflns_limit_l_min -59
_diffrn_reflns_number 22338
_diffrn_reflns_theta_full 74.61
_diffrn_reflns_theta_max 74.61
_diffrn_reflns_theta_min 3.60
_diffrn_standards_decay_% none
_diffrn_standards_interval_count none
_diffrn_standards_interval_time none
_diffrn_standards_number none
_exptl_absorpt_coefficient_mu 2.372
_exptl_absorpt_correction_T_max 0.752
_exptl_absorpt_correction_T_min 0.685
_exptl_absorpt_correction_type multi-scan
_exptl_absorpt_process_details sadabs
_exptl_crystal_colour green-blue
_exptl_crystal_density_diffrn 1.332
_exptl_crystal_density_method 'not measured'
_exptl_crystal_description block
_exptl_crystal_F_000 4376
_exptl_crystal_size_max 0.20
_exptl_crystal_size_mid 0.15
_exptl_crystal_size_min 0.12
_refine_diff_density_max 0.388
_refine_diff_density_min -0.502
_refine_diff_density_rms 0.068
_refine_ls_abs_structure_details 'Flack H D (1983), Acta Cryst. A39, 876-881'
_refine_ls_abs_structure_Flack 0.00(1)
_refine_ls_extinction_method none
_refine_ls_goodness_of_fit_ref 1.007
_refine_ls_hydrogen_treatment none
_refine_ls_matrix_type full
_refine_ls_number_parameters 584
_refine_ls_number_reflns 10787
_refine_ls_number_restraints 0
_refine_ls_restrained_S_all 1.007
_refine_ls_R_factor_all 0.0894
_refine_ls_R_factor_gt 0.0848
_refine_ls_shift/su_max 0.002
_refine_ls_shift/su_mean 0.000
_refine_ls_structure_factor_coef Fsqd
_refine_ls_weighting_details 'calc w=1/[\s^2^(Fo^2^)+(0.2300P)^2^+0.0000P] where P=(Fo^2^+2Fc^2^)/3'
_refine_ls_weighting_scheme calc
_refine_ls_wR_factor_gt 0.2432
_refine_ls_wR_factor_ref 0.2519
_reflns_number_gt 10032
_reflns_number_total 10787
_reflns_threshold_expression >2sigma(I)
_cod_data_source_file ic501849g_si_002.cif
_cod_data_source_block L-2
_cod_original_sg_symbol_Hall P4abw2nw
_cod_original_sg_symbol_H-M P4(1)2(1)2
_cod_database_code 4341421

loop_
_symmetry_equiv_pos_as_xyz
'x, y, z'
'-x, -y, z+1/2'
'-y+1/2, x+1/2, z+1/4'
'y+1/2, -x+1/2, z+3/4'
'-x+1/2, y+1/2, -z+1/4'
'x+1/2, -y+1/2, -z+3/4'
'y, x, -z'
'-y, -x, -z+1/2'

loop_
_atom_site_label
_atom_site_type_symbol
_atom_site_fract_x
_atom_site_fract_y
_atom_site_fract_z
_atom_site_U_iso_or_equiv
_atom_site_adp_type
_atom_site_occupancy
_atom_site_symmetry_multiplicity
_atom_site_calc_flag
_atom_site_refinement_flags
Cu1 Cu 0.31190(5) 0.42238(5) 0.116755(9) 0.0415(6) Uani 1 1 d .
Cu2 Cu 0.38252(5) 0.36155(5) 0.082712(9) 0.0446(6) Uani 1 1 d .
Cu3 Cu -0.03520(11) 0.33602(16) -0.000716(16) 0.0971(8) Uani 1 1 d .
Cu4 Cu -0.23264(14) 0.3825(2) 0.004711(17) 0.1146(9) Uani 1 1 d .
O2 O 0.2279(3) 0.3371(3) 0.07828(5) 0.0530(10) Uani 1 1 d .
O14 O 0.3980(3) 1.2218(3) 0.09453(5) 0.0491(9) Uani 1 1 d .
O11 O 0.3014(3) 0.5607(3) 0.10222(5) 0.0494(9) Uani 1 1 d .
O7 O -0.5461(3) 0.4649(3) 0.12404(6) 0.0534(10) Uani 1 1 d .
O1 O 0.1709(3) 0.3798(3) 0.10762(5) 0.0473(9) Uani 1 1 d .
O13 O 0.3495(3) 1.2740(3) 0.12381(5) 0.0503(9) Uani 1 1 d .
O10 O 0.3636(4) 0.5069(3) 0.07366(5) 0.0587(10) Uani 1 1 d .
O12 O 0.2553(3) 0.9930(3) 0.10818(5) 0.0484(9) Uani 1 1 d .
O6 O -0.4823(3) 0.4116(3) 0.09542(6) 0.0545(10) Uani 1 1 d .
C22 C 0.3341(4) 0.5786(4) 0.08577(7) 0.0492(11) Uani 1 1 d .
C1 C 0.1553(4) 0.3548(4) 0.09082(6) 0.0474(11) Uani 1 1 d .
C19 C 0.3380(4) 0.7736(4) 0.09248(7) 0.0476(11) Uani 1 1 d .
H19A H 0.3278 0.7578 0.1053 0.057 Uiso 1 1 calc R
N2 N 0.4347(4) 1.0168(3) 0.10603(6) 0.0497(10) Uani 1 1 d .
C7 C -0.0410(5) 0.3687(4) 0.09702(8) 0.0534(13) Uani 1 1 d .
H7A H -0.0259 0.3740 0.1099 0.064 Uiso 1 1 calc R
C8 C -0.1071(6) 0.3491(9) 0.03759(9) 0.082(2) Uani 1 1 d .
C20 C 0.3507(4) 0.8805(4) 0.08661(6) 0.0478(11) Uani 1 1 d .
C15 C 0.3618(8) 0.8449(6) 0.03296(8) 0.077(2) Uani 1 1 d .
C23 C 0.3442(4) 0.9678(4) 0.10121(6) 0.0463(11) Uani 1 1 d .
C21 C 0.3578(5) 0.9049(5) 0.06719(8) 0.0610(13) Uani 1 1 d .
H21A H 0.3637 0.9755 0.0631 0.073 Uiso 1 1 calc R
C18 C 0.3406(4) 0.6921(4) 0.07925(7) 0.0505(11) Uani 1 1 d .
C14 C -0.4743(4) 0.4584(4) 0.11158(9) 0.0514(12) Uani 1 1 d .
C6 C -0.1470(4) 0.3782(5) 0.09055(8) 0.0555(13) Uani 1 1 d .
O4 O -0.2007(5) 0.3660(9) 0.03210(7) 0.118(3) Uani 1 1 d .
O3 O -0.0317(4) 0.3300(6) 0.02682(6) 0.0839(17) Uani 1 1 d .
C2 C 0.0408(4) 0.3515(4) 0.08415(7) 0.0515(12) Uani 1 1 d .
O2W O 0.4484(7) 0.3070(6) 0.05637(8) 0.099(2) Uani 1 1 d .
C3 C 0.0205(5) 0.3410(7) 0.06456(8) 0.0676(17) Uani 1 1 d .
H3A H 0.0760 0.3288 0.0560 0.081 Uiso 1 1 calc R
N1 N -0.2851(3) 0.4936(4) 0.10259(9) 0.0604(13) Uani 1 1 d .
C28 C 0.3883(4) 1.2086(4) 0.11191(7) 0.0457(11) Uani 1 1 d .
C9 C -0.2351(4) 0.4044(5) 0.10501(8) 0.0537(13) Uani 1 1 d .
C17 C 0.3498(6) 0.7154(5) 0.06006(8) 0.0609(14) Uani 1 1 d .
H17A H 0.3518 0.6604 0.0512 0.073 Uiso 1 1 calc R
O5 O -0.2500(4) 0.3426(5) 0.11838(7) 0.0740(13) Uani 1 1 d .
O16 O -0.2448(9) 0.2173(10) 0.00502(16) 0.140(4) Uani 1 1 d .
O9 O 0.3779(9) 0.7664(5) 0.02259(7) 0.119(3) Uani 1 1 d .
C4 C -0.0842(5) 0.3494(8) 0.05848(9) 0.078(2) Uani 1 1 d .
O8 O 0.3539(7) 0.9392(5) 0.02813(6) 0.094(2) Uani 1 1 d .
C5 C -0.1683(5) 0.3690(6) 0.07138(10) 0.0674(16) Uani 1 1 d .
H5A H -0.2383 0.3758 0.0670 0.081 Uiso 1 1 calc R
C13 C -0.3741(5) 0.5210(6) 0.11589(12) 0.0703(17) Uani 1 1 d .
H13A H -0.3519 0.5102 0.1291 0.084 Uiso 1 1 calc R
C16 C 0.3558(6) 0.8209(5) 0.05423(7) 0.0643(15) Uani 1 1 d .
O15 O -0.0601(9) 0.1854(8) -0.00198(13) 0.122(3) Uani 1 1 d .
C26 C 0.5529(5) 1.1228(5) 0.12463(10) 0.0623(14) Uani 1 1 d .
H26A H 0.5666 1.1972 0.1278 0.075 Uiso 1 1 calc R
H26B H 0.5770 1.0775 0.1350 0.075 Uiso 1 1 calc R
C27 C 0.4327(4) 1.1039(4) 0.12017(7) 0.0506(11) Uani 1 1 d .
H27A H 0.3932 1.0825 0.1316 0.061 Uiso 1 1 calc R
C24 C 0.5420(5) 0.9981(5) 0.09851(10) 0.0627(14) Uani 1 1 d .
H24A H 0.5410 0.9962 0.0847 0.075 Uiso 1 1 calc R
H24B H 0.5708 0.9309 0.1032 0.075 Uiso 1 1 calc R
O18 O -0.5007(10) -0.0358(7) -0.00123(14) 0.127(3) Uani 1 1 d .
C10 C -0.2677(6) 0.5787(6) 0.08831(12) 0.0743(17) Uani 1 1 d .
H10A H -0.2744 0.5519 0.0754 0.089 Uiso 1 1 calc R
H10B H -0.1987 0.6135 0.0899 0.089 Uiso 1 1 calc R
C25 C 0.6080(5) 1.0913(5) 0.10554(11) 0.0673(16) Uani 1 1 d .
H25A H 0.6819 1.0702 0.1076 0.081 Uiso 1 1 calc R
H25B H 0.6062 1.1503 0.0966 0.081 Uiso 1 1 calc R
C31 C -0.2952(10) 0.0067(10) -0.0010(2) 0.115(4) Uani 1 1 d .
C12 C -0.3916(6) 0.6405(6) 0.1117(2) 0.106(4) Uani 1 1 d .
H12A H -0.4660 0.6597 0.1138 0.127 Uiso 1 1 calc R
H12B H -0.3472 0.6840 0.1200 0.127 Uiso 1 1 calc R
C32 C -0.3171(14) -0.0844(11) -0.0015(2) 0.127(5) Uani 1 1 d .
C11 C -0.3651(7) 0.6558(8) 0.09401(19) 0.098(3) Uani 1 1 d .
H11A H -0.3442 0.7300 0.0922 0.118 Uiso 1 1 calc R
H11B H -0.4262 0.6412 0.0859 0.118 Uiso 1 1 calc R
C36 C -0.4557(16) -0.1085(7) -0.00370(12) 0.138(7) Uani 1 1 d .
C30 C -0.1821(18) 0.0431(16) -0.0004(3) 0.167(8) Uani 1 1 d .
C29 C -0.1580(9) 0.1641(15) 0.00149(18) 0.128(5) Uani 1 1 d .
O1W O 0.1434(8) 0.3311(11) -0.00374(19) 0.156(4) Uani 1 1 d .
O17 O -0.4684(10) -0.2128(10) -0.00513(16) 0.137(3) Uani 1 1 d .
O3W O -0.4106(12) 0.4001(17) 0.0078(2) 0.196(7) Uani 1 1 d .
O4W O -0.3248(12) 0.3622(12) 0.1580(2) 0.173(5) Uani 1 1 d .
O5W O 0.4625(14) 1.2974(17) 0.16396(18) 0.203(7) Uani 1 1 d .
C34 C -0.1346(6) -0.1346(6) 0.0000 0.075(2) Uani 1 2 d S
C35 C -0.1129(8) -0.0424(8) -0.00118(16) 0.091(2) Uani 1 1 d .
C33 C -0.2382(8) -0.1656(7) -0.00374(14) 0.087(2) Uani 1 1 d .

loop_
_atom_site_aniso_label
_atom_site_aniso_U_11
_atom_site_aniso_U_22
_atom_site_aniso_U_33
_atom_site_aniso_U_23
_atom_site_aniso_U_13
_atom_site_aniso_U_12
Cu1 0.0382(7) 0.0434(7) 0.0429(7) -0.0018(2) -0.0019(2) 0.0005(2)
Cu2 0.0437(7) 0.0450(7) 0.0451(7) -0.0014(2) 0.0012(2) 0.0021(2)
Cu3 0.0798(10) 0.1535(15) 0.0580(8) -0.0176(7) -0.0176(5) 0.0091(7)
Cu4 0.0921(11) 0.186(2) 0.0662(9) -0.0189(8) -0.0169(6) 0.0315(11)
O2 0.0450(17) 0.069(2) 0.0451(15) -0.0081(15) -0.0065(13) 0.0038(14)
O14 0.0493(18) 0.0439(16) 0.0541(17) -0.0034(13) 0.0003(14) 0.0077(13)
O11 0.064(2) 0.0396(16) 0.0449(16) 0.0005(12) 0.0059(14) 0.0040(13)
O7 0.0349(15) 0.065(2) 0.0605(19) -0.0054(15) -0.0069(13) -0.0058(13)
O1 0.0398(16) 0.0535(18) 0.0487(16) -0.0067(13) -0.0073(12) -0.0006(12)
O13 0.0556(19) 0.0485(18) 0.0470(16) 0.0026(13) 0.0050(14) 0.0079(14)
O10 0.072(2) 0.056(2) 0.0486(17) -0.0010(15) 0.0073(16) 0.0120(17)
O12 0.0523(19) 0.0485(17) 0.0445(15) 0.0077(13) 0.0065(13) 0.0052(13)
O6 0.0442(17) 0.054(2) 0.065(2) -0.0025(16) 0.0007(14) 0.0000(13)
C22 0.049(2) 0.043(2) 0.056(2) -0.0022(19) 0.0037(19) -0.0005(17)
C1 0.040(2) 0.058(3) 0.044(2) -0.0047(18) -0.0036(16) 0.0055(17)
C19 0.054(2) 0.042(2) 0.047(2) 0.0049(17) 0.0046(18) 0.0009(17)
N2 0.047(2) 0.045(2) 0.056(2) -0.0008(17) 0.0007(17) 0.0017(15)
C7 0.058(3) 0.045(2) 0.057(2) -0.0057(19) -0.024(2) 0.0010(19)
C8 0.056(3) 0.130(7) 0.060(3) -0.019(4) -0.016(3) 0.011(4)
C20 0.055(2) 0.047(2) 0.042(2) -0.0015(17) 0.0036(17) -0.0018(18)
C15 0.116(6) 0.073(4) 0.044(3) 0.008(3) 0.022(3) 0.018(4)
C23 0.053(2) 0.041(2) 0.045(2) 0.0091(17) 0.0047(18) 0.0020(17)
C21 0.071(3) 0.059(3) 0.052(2) 0.015(2) 0.007(2) 0.000(2)
C18 0.050(2) 0.055(3) 0.047(2) 0.0052(19) -0.0037(18) -0.0020(18)
C14 0.038(2) 0.040(2) 0.075(3) -0.007(2) 0.006(2) 0.0041(15)
C6 0.039(2) 0.068(3) 0.060(3) -0.003(2) -0.0048(19) 0.005(2)
O4 0.061(3) 0.242(10) 0.052(2) -0.029(4) -0.022(2) 0.030(4)
O3 0.072(3) 0.134(5) 0.0461(19) -0.012(2) -0.0132(19) -0.005(3)
C2 0.053(3) 0.058(3) 0.043(2) -0.0052(19) -0.0075(19) 0.010(2)
O2W 0.133(6) 0.095(4) 0.068(3) -0.016(3) 0.047(3) -0.011(4)
C3 0.052(3) 0.099(5) 0.051(3) -0.018(3) -0.010(2) 0.010(3)
N1 0.036(2) 0.055(2) 0.090(3) -0.005(2) 0.006(2) -0.0040(16)
C28 0.0385(19) 0.039(2) 0.060(2) 0.0011(17) -0.0002(17) -0.0065(15)
C9 0.0297(18) 0.069(3) 0.063(3) -0.008(2) -0.0061(18) -0.0011(18)
C17 0.078(4) 0.055(3) 0.049(2) -0.002(2) 0.010(2) 0.012(2)
O5 0.056(2) 0.091(3) 0.075(3) 0.013(2) 0.001(2) -0.001(2)
O16 0.121(7) 0.147(8) 0.152(8) -0.062(7) -0.001(6) 0.014(6)
O9 0.231(10) 0.082(4) 0.045(2) 0.007(2) 0.034(4) 0.009(5)
C4 0.051(3) 0.125(6) 0.057(3) -0.013(3) -0.019(3) 0.019(3)
O8 0.158(6) 0.075(3) 0.047(2) 0.006(2) 0.008(3) 0.004(4)
C5 0.059(3) 0.072(4) 0.070(3) -0.009(3) -0.018(3) 0.018(3)
C13 0.045(3) 0.071(4) 0.094(4) -0.026(3) 0.008(3) -0.003(2)
C16 0.091(4) 0.065(3) 0.037(2) 0.005(2) 0.007(2) 0.000(3)
O15 0.143(8) 0.116(6) 0.109(5) -0.013(5) 0.006(5) -0.001(5)
C26 0.055(3) 0.049(3) 0.083(4) 0.010(3) -0.006(3) 0.004(2)
C27 0.052(2) 0.041(2) 0.058(2) 0.0025(18) -0.004(2) -0.0014(18)
C24 0.058(3) 0.049(3) 0.080(3) -0.001(2) 0.010(3) 0.004(2)
O18 0.168(9) 0.086(5) 0.126(6) 0.026(5) 0.031(6) 0.044(5)
C10 0.071(4) 0.060(3) 0.092(4) 0.004(3) -0.013(3) -0.001(3)
C25 0.054(3) 0.059(3) 0.089(4) 0.010(3) -0.006(3) 0.015(2)
C31 0.099(7) 0.089(6) 0.158(11) 0.022(7) -0.030(7) -0.005(5)
C12 0.050(3) 0.060(4) 0.207(13) -0.047(6) 0.009(5) -0.004(3)
C32 0.147(11) 0.094(7) 0.141(10) 0.013(7) 0.059(9) 0.001(7)
C11 0.061(4) 0.084(5) 0.150(9) -0.005(6) 0.003(5) -0.006(3)
C36 0.292(19) 0.054(4) 0.068(4) -0.003(3) 0.068(7) -0.045(7)
C30 0.175(17) 0.150(14) 0.175(15) 0.078(13) 0.027(13) 0.041(12)
C29 0.085(6) 0.198(15) 0.101(7) 0.068(9) 0.012(5) 0.011(7)
O1W 0.098(6) 0.176(11) 0.195(11) -0.044(9) -0.008(7) 0.000(6)
O17 0.143(9) 0.124(8) 0.145(8) -0.005(6) 0.001(6) 0.010(6)
O3W 0.133(10) 0.29(2) 0.169(10) 0.007(12) -0.019(8) -0.009(11)
O4W 0.151(11) 0.169(12) 0.199(12) -0.021(10) -0.042(9) 0.004(9)
O5W 0.179(14) 0.29(2) 0.134(9) 0.001(11) -0.003(9) 0.006(14)
C34 0.060(3) 0.060(3) 0.106(7) -0.004(3) 0.004(3) -0.001(4)
C35 0.085(5) 0.086(5) 0.103(5) 0.009(4) 0.010(4) 0.018(4)
C33 0.091(5) 0.075(5) 0.096(5) 0.000(4) 0.006(4) 0.011(4)

loop_
_atom_type_symbol
_atom_type_description
_atom_type_scat_dispersion_real
_atom_type_scat_dispersion_imag
_atom_type_scat_source
C C 0.0181 0.0091 'International Tables Vol C Tables 4.2.6.8 and 6.1.1.4'
H H 0.0000 0.0000 'International Tables Vol C Tables 4.2.6.8 and 6.1.1.4'
N N 0.0311 0.0180 'International Tables Vol C Tables 4.2.6.8 and 6.1.1.4'
O O 0.0492 0.0322 'International Tables Vol C Tables 4.2.6.8 and 6.1.1.4'
Cu Cu -1.9646 0.5888 'International Tables Vol C Tables 4.2.6.8 and 6.1.1.4'

loop_
_geom_angle_atom_site_label_1
_geom_angle_atom_site_label_2
_geom_angle_atom_site_label_3
_geom_angle
_geom_angle_site_symmetry_1
_geom_angle_site_symmetry_3
O7 Cu1 O1 176.22(16) 1_655 .
O7 Cu1 O13 88.43(17) 1_655 1_545
O1 Cu1 O13 92.39(16) . 1_545
O7 Cu1 O11 87.64(17) 1_655 .
O1 Cu1 O11 90.44(16) . .
O13 Cu1 O11 161.59(14) 1_545 .
O7 Cu1 O12 91.60(15) 1_655 5_545
O1 Cu1 O12 91.73(14) . 5_545
O13 Cu1 O12 105.81(14) 1_545 5_545
O11 Cu1 O12 92.27(14) . 5_545
O7 Cu1 Cu2 90.76(12) 1_655 .
O1 Cu1 Cu2 85.68(10) . .
O13 Cu1 Cu2 83.09(10) 1_545 .
O11 Cu1 Cu2 78.99(10) . .
O12 Cu1 Cu2 170.85(11) 5_545 .
O10 Cu2 O14 173.76(15) . 1_545
O10 Cu2 O2 88.50(19) . .
O14 Cu2 O2 91.48(17) 1_545 .
O10 Cu2 O6 87.55(18) . 1_655
O14 Cu2 O6 90.31(16) 1_545 1_655
O2 Cu2 O6 159.59(15) . 1_655
O10 Cu2 O2W 93.5(2) . .
O14 Cu2 O2W 92.7(2) 1_545 .
O2 Cu2 O2W 100.9(2) . .
O6 Cu2 O2W 99.3(3) 1_655 .
O10 Cu2 Cu1 89.33(11) . .
O14 Cu2 Cu1 84.49(11) 1_545 .
O2 Cu2 Cu1 82.11(10) . .
O6 Cu2 Cu1 77.83(11) 1_655 .
O2W Cu2 Cu1 175.9(2) . .
O15 Cu3 O3 90.7(4) . .
O15 Cu3 O8 92.3(4) . 7_455
O3 Cu3 O8 170.8(3) . 7_455
O15 Cu3 O18 170.3(4) . 7_565
O3 Cu3 O18 88.4(4) . 7_565
O8 Cu3 O18 87.2(4) 7_455 7_565
O15 Cu3 O1W 97.5(5) . .
O3 Cu3 O1W 94.1(4) . .
O8 Cu3 O1W 94.1(4) 7_455 .
O18 Cu3 O1W 92.1(4) 7_565 .
O15 Cu3 Cu4 94.2(4) . .
O3 Cu3 Cu4 83.19(18) . .
O8 Cu3 Cu4 87.95(19) 7_455 .
O18 Cu3 Cu4 76.1(3) 7_565 .
O1W Cu3 Cu4 168.0(4) . .
O17 Cu4 O9 92.7(5) 7_565 7_455
O17 Cu4 O4 93.5(5) 7_565 .
O9 Cu4 O4 166.3(3) 7_455 .
O17 Cu4 O16 176.3(5) 7_565 .
O9 Cu4 O16 88.9(5) 7_455 .
O4 Cu4 O16 84.3(5) . .
O17 Cu4 O3W 91.8(7) 7_565 .
O9 Cu4 O3W 95.4(4) 7_455 .
O4 Cu4 O3W 96.6(4) . .
O16 Cu4 O3W 91.4(6) . .
O17 Cu4 Cu3 95.7(4) 7_565 .
O9 Cu4 Cu3 81.4(2) 7_455 .
O4 Cu4 Cu3 85.84(18) . .
O16 Cu4 Cu3 81.1(3) . .
O3W Cu4 Cu3 171.9(5) . .
C1 O2 Cu2 123.6(3) . .
C28 O14 Cu2 122.1(3) . 1_565
C22 O11 Cu1 127.2(3) . .
C14 O7 Cu1 117.0(3) . 1_455
C1 O1 Cu1 121.7(3) . .
C28 O13 Cu1 122.0(3) . 1_565
C22 O10 Cu2 117.9(3) . .
C23 O12 Cu1 124.4(3) . 5
C14 O6 Cu2 127.0(3) . 1_455
O11 C22 O10 125.5(5) . .
O11 C22 C18 118.3(4) . .
O10 C22 C18 116.1(5) . .
O1 C1 O2 126.0(4) . .
O1 C1 C2 117.0(4) . .
O2 C1 C2 116.9(4) . .
C20 C19 C18 120.0(4) . .
C23 N2 C24 128.0(5) . .
C23 N2 C27 119.8(4) . .
C24 N2 C27 112.2(4) . .
C2 C7 C6 119.8(5) . .
O4 C8 O3 123.9(6) . .
O4 C8 C4 118.8(6) . .
O3 C8 C4 117.3(6) . .
C19 C20 C21 119.9(5) . .
C19 C20 C23 118.9(4) . .
C21 C20 C23 120.9(5) . .
O9 C15 O8 127.4(6) . .
O9 C15 C16 115.4(6) . .
O8 C15 C16 117.1(6) . .
O12 C23 N2 122.6(4) . .
O12 C23 C20 119.8(5) . .
N2 C23 C20 117.6(4) . .
C16 C21 C20 118.3(5) . .
C19 C18 C17 120.3(5) . .
C19 C18 C22 119.5(4) . .
C17 C18 C22 120.3(5) . .
O6 C14 O7 126.4(5) . .
O6 C14 C13 118.6(5) . .
O7 C14 C13 114.7(5) . .
C5 C6 C7 119.5(5) . .
C5 C6 C9 121.8(5) . .
C7 C6 C9 118.6(5) . .
C8 O4 Cu4 120.5(5) . .
C8 O3 Cu3 126.1(5) . .
C7 C2 C3 121.6(5) . .
C7 C2 C1 119.6(4) . .
C3 C2 C1 118.6(5) . .
C4 C3 C2 117.8(6) . .
C9 N1 C13 118.4(6) . .
C9 N1 C10 129.8(6) . .
C13 N1 C10 111.8(6) . .
O14 C28 O13 127.1(4) . .
O14 C28 C27 116.9(4) . .
O13 C28 C27 115.9(4) . .
O5 C9 N1 124.7(6) . .
O5 C9 C6 118.8(5) . .
N1 C9 C6 116.4(5) . .
C16 C17 C18 119.6(5) . .
C29 O16 Cu4 116.6(12) . .
C15 O9 Cu4 126.1(5) . 7_565
C3 C4 C5 121.3(5) . .
C3 C4 C8 119.0(6) . .
C5 C4 C8 119.3(6) . .
C15 O8 Cu3 115.8(5) . 7_565
C6 C5 C4 120.0(5) . .
N1 C13 C12 102.1(7) . .
N1 C13 C14 111.9(5) . .
C12 C13 C14 110.3(6) . .
C17 C16 C21 121.7(5) . .
C17 C16 C15 118.7(6) . .
C21 C16 C15 119.6(6) . .
C29 O15 Cu3 110.7(11) . .
C25 C26 C27 102.4(5) . .
N2 C27 C28 112.3(4) . .
N2 C27 C26 103.4(4) . .
C28 C27 C26 107.2(4) . .
N2 C24 C25 105.0(5) . .
C36 O18 Cu3 122.1(13) . 7_455
N1 C10 C11 98.7(7) . .
C26 C25 C24 103.7(5) . .
C32 C31 C30 121.3(15) . .
C11 C12 C13 106.8(8) . .
C31 C32 C33 122.3(15) . .
C31 C32 C36 113.4(13) . .
C33 C32 C36 123.3(11) . .
C12 C11 C10 110.1(9) . .
O18 C36 O17 141.3(19) . .
O18 C36 C32 110.6(12) . .
O17 C36 C32 107.1(14) . .
C35 C30 C31 111.0(17) . .
C35 C30 C29 129.8(19) . .
C31 C30 C29 119.1(14) . .
O15 C29 O16 137.1(18) . .
O15 C29 C30 112.0(15) . .
O16 C29 C30 110.8(14) . .
C36 O17 Cu4 104.4(12) . 7_455
C35 C34 C35 64.1(11) . 7
C35 C34 C33 118.4(6) . .
C35 C34 C33 172.2(7) 7 .
C35 C34 C33 172.2(7) . 7
C35 C34 C33 118.3(6) 7 7
C33 C34 C33 60.4(9) . 7
C34 C35 C35 58.0(6) . 7
C34 C35 C30 127.5(14) . .
C35 C35 C30 168.4(18) 7 .
C33 C33 C34 59.8(4) 7 .
C33 C33 C32 151.4(14) 7 .
C34 C33 C32 115.4(10) . .

loop_
_geom_bond_atom_site_label_1
_geom_bond_atom_site_label_2
_geom_bond_distance
_geom_bond_site_symmetry_2
Cu1 O7 1.918(3) 1_655
Cu1 O1 1.946(3) .
Cu1 O13 1.973(4) 1_545
Cu1 O11 2.009(3) .
Cu1 O12 2.141(3) 5_545
Cu1 Cu2 2.6603(9) .
Cu2 O10 1.936(4) .
Cu2 O14 1.941(4) 1_545
Cu2 O2 1.977(4) .
Cu2 O6 2.008(4) 1_655
Cu2 O2W 2.137(5) .
Cu3 O15 1.906(10) .
Cu3 O3 1.938(4) .
Cu3 O8 1.966(5) 7_455
Cu3 O18 2.042(12) 7_565
Cu3 O1W 2.239(11) .
Cu3 Cu4 2.559(2) .
Cu4 O17 1.876(13) 7_565
Cu4 O9 1.920(5) 7_455
Cu4 O4 1.976(5) .
Cu4 O16 2.066(12) .
Cu4 O3W 2.241(15) .
O2 C1 1.283(6) .
O14 C28 1.239(6) .
O14 Cu2 1.941(4) 1_565
O11 C22 1.246(6) .
O7 C14 1.255(7) .
O7 Cu1 1.918(3) 1_455
O1 C1 1.237(6) .
O13 C28 1.264(6) .
O13 Cu1 1.973(4) 1_565
O10 C22 1.289(6) .
O12 C23 1.253(6) .
O12 Cu1 2.141(3) 5
O6 C14 1.280(7) .
O6 Cu2 2.008(4) 1_455
C22 C18 1.490(7) .
C1 C2 1.504(7) .
C19 C20 1.405(7) .
C19 C18 1.378(7) .
N2 C23 1.327(7) .
N2 C24 1.458(7) .
N2 C27 1.473(7) .
C7 C2 1.380(8) .
C7 C6 1.403(7) .
C8 O4 1.247(9) .
C8 O3 1.231(10) .
C8 C4 1.496(8) .
C20 C21 1.401(7) .
C20 C23 1.498(7) .
C15 O9 1.237(10) .
C15 O8 1.228(10) .
C15 C16 1.526(6) .
C21 C16 1.389(9) .
C18 C17 1.385(7) .
C14 C13 1.505(7) .
C6 C5 1.379(8) .
C6 C9 1.532(7) .
C2 C3 1.406(7) .
C3 C4 1.379(8) .
N1 C9 1.287(8) .
N1 C13 1.491(8) .
N1 C10 1.477(9) .
C28 C27 1.533(6) .
C9 O5 1.229(8) .
C17 C16 1.380(9) .
O16 C29 1.294(17) .
O9 Cu4 1.920(5) 7_565
C4 C5 1.408(10) .
O8 Cu3 1.966(5) 7_565
C13 C12 1.535(11) .
O15 C29 1.273(15) .
C26 C25 1.558(10) .
C26 C27 1.550(7) .
C24 C25 1.507(10) .
O18 C36 1.080(16) .
O18 Cu3 2.042(12) 7_455
C10 C11 1.601(12) .
C31 C32 1.170(19) .
C31 C30 1.48(3) .
C12 C11 1.301(18) .
C32 C33 1.421(17) .
C32 C36 1.76(2) .
C36 O17 1.315(14) .
C30 C35 1.37(2) .
C30 C29 1.54(3) .
O17 Cu4 1.876(13) 7_455
C34 C35 1.183(15) .
C34 C35 1.183(15) 7
C34 C33 1.375(14) .
C34 C33 1.375(14) 7
C35 C35 1.255(19) 7
C33 C33 1.384(19) 7

loop_
_platon_squeeze_void_nr
_platon_squeeze_void_average_x
_platon_squeeze_void_average_y
_platon_squeeze_void_average_z
_platon_squeeze_void_volume
_platon_squeeze_void_count_electrons
_platon_squeeze_void_content
1 0.190 0.084 0.000 1008 317 ' '
2 -0.155 0.040 0.250 1008 317 ' '
3 -0.083 -0.195 0.500 1008 318 ' '
4 0.143 0.962 0.750 1008 317 ' '
